data_4086692
loop_
_publ_author_name
'Shepard, Scott M.'
'Diaconescu, Paula L.'

_publ_section_title
;
 Redox-Switchable Hydroelementation of a Cobalt Complex Supported by a
 Ferrocene-Based Ligand
;
_journal_issue 15
_journal_name_full Organometallics
_journal_page_first 2446
_journal_paper_doi 10.1021/acs.organomet.6b00317
_journal_volume 35
_journal_year 2016
_chemical_formula_sum 'C160 H200 Fe4 N8 O8 Zn4'
_chemical_formula_weight 2848.16
_chemical_name_systematic
; 
 ? 
;
_space_group_IT_number 88
_symmetry_cell_setting tetragonal
_symmetry_space_group_name_Hall '-I 4ad'
_symmetry_space_group_name_H-M 'I 41/a :2'
_atom_sites_solution_hydrogens geom
_atom_sites_solution_primary direct
_atom_sites_solution_secondary difmap
_audit_creation_method SHELXL-97
_cell_angle_alpha 90.00
_cell_angle_beta 90.00
_cell_angle_gamma 90.00
_cell_formula_units_Z 4
_cell_length_a 30.138(2)
_cell_length_b 30.138(2)
_cell_length_c 18.8213(15)
_cell_measurement_reflns_used 9979
_cell_measurement_temperature 100(2)
_cell_measurement_theta_max 28.28
_cell_measurement_theta_min 2.28
_cell_volume 17095(2)
_computing_structure_refinement 'SHELXL-97 (Sheldrick, 1997)'
_computing_structure_solution 'SHELXS-97 (Sheldrick, 1990)'
_diffrn_ambient_temperature 100(2)
_diffrn_measured_fraction_theta_full 1.000
_diffrn_measured_fraction_theta_max 1.000
_diffrn_measurement_device_type 'Bruker APEX-II'
_diffrn_radiation_monochromator graphite
_diffrn_radiation_source 'fine-focus sealed tube'
_diffrn_radiation_type MoK\a
_diffrn_radiation_wavelength 0.71073
_diffrn_reflns_av_R_equivalents 0.0199
_diffrn_reflns_av_sigmaI/netI 0.0184
_diffrn_reflns_limit_h_max 35
_diffrn_reflns_limit_h_min -35
_diffrn_reflns_limit_k_max 32
_diffrn_reflns_limit_k_min -35
_diffrn_reflns_limit_l_max 14
_diffrn_reflns_limit_l_min -22
_diffrn_reflns_number 28922
_diffrn_reflns_theta_full 25.00
_diffrn_reflns_theta_max 25.00
_diffrn_reflns_theta_min 1.35
_exptl_absorpt_coefficient_mu 0.931
_exptl_absorpt_correction_T_max 0.9045
_exptl_absorpt_correction_T_min 0.8578
_exptl_absorpt_correction_type multi-scan
_exptl_absorpt_process_details 'Bruker AXS area detector scaling and absorption correction'
_exptl_crystal_density_diffrn 1.107
_exptl_crystal_density_method 'not measured'
_exptl_crystal_description block
_exptl_crystal_F_000 6016
_exptl_crystal_size_max 0.17
_exptl_crystal_size_mid 0.13
_exptl_crystal_size_min 0.11
_refine_diff_density_max 0.579
_refine_diff_density_min -0.333
_refine_diff_density_rms 0.062
_refine_ls_extinction_method none
_refine_ls_goodness_of_fit_ref 1.178
_refine_ls_hydrogen_treatment mixed
_refine_ls_matrix_type full
_refine_ls_number_parameters 427
_refine_ls_number_reflns 7532
_refine_ls_number_restraints 0
_refine_ls_restrained_S_all 1.178
_refine_ls_R_factor_all 0.0358
_refine_ls_R_factor_gt 0.0305
_refine_ls_shift/su_max 0.003
_refine_ls_shift/su_mean 0.000
_refine_ls_structure_factor_coef Fsqd
_refine_ls_weighting_details 'calc w=1/[\s^2^(Fo^2^)+(0.0402P)^2^+40.1146P] where P=(Fo^2^+2Fc^2^)/3'
_refine_ls_weighting_scheme calc
_refine_ls_wR_factor_gt 0.0950
_refine_ls_wR_factor_ref 0.0975
_reflns_number_gt 6533
_reflns_number_total 7532
_reflns_threshold_expression >2sigma(I)
_cod_data_source_file om6b00317_si_002.cif
_cod_data_source_block pld1601sm
_cod_original_sg_symbol_H-M I4(1)/a
_cod_database_code 4086692

loop_
_symmetry_equiv_pos_as_xyz
'x, y, z'
'-x+1/2, -y, z+1/2'
'-y+3/4, x+1/4, z+1/4'
'y+3/4, -x+3/4, z+3/4'
'x+1/2, y+1/2, z+1/2'
'-x+1, -y+1/2, z+1'
'-y+5/4, x+3/4, z+3/4'
'y+5/4, -x+5/4, z+5/4'
'-x, -y, -z'
'x-1/2, y, -z-1/2'
'y-3/4, -x-1/4, -z-1/4'
'-y-3/4, x-3/4, -z-3/4'
'-x+1/2, -y+1/2, -z+1/2'
'x, y+1/2, -z'
'y-1/4, -x+1/4, -z+1/4'
'-y-1/4, x-1/4, -z-1/4'

loop_
_atom_site_label
_atom_site_type_symbol
_atom_site_fract_x
_atom_site_fract_y
_atom_site_fract_z
_atom_site_U_iso_or_equiv
_atom_site_adp_type
_atom_site_occupancy
_atom_site_symmetry_multiplicity
_atom_site_calc_flag
_atom_site_refinement_flags
Zn Zn 0.119769(9) 0.618903(9) 0.399627(14) 0.01590(9) Uani 1 1 d .
Fe Fe 0.121975(11) 0.743161(11) 0.252038(17) 0.01509(10) Uani 1 1 d .
O1 O 0.14275(6) 0.59174(5) 0.31588(9) 0.0199(4) Uani 1 1 d .
N2 N 0.11138(6) 0.68463(6) 0.38785(10) 0.0156(4) Uani 1 1 d .
O2 O 0.15572(6) 0.62276(5) 0.48388(9) 0.0203(4) Uani 1 1 d .
N1 N 0.06869(6) 0.57730(6) 0.41255(10) 0.0162(4) Uani 1 1 d .
C11 C 0.03889(8) 0.58000(8) 0.47115(13) 0.0181(5) Uani 1 1 d .
C12 C 0.05013(9) 0.60037(9) 0.53740(13) 0.0233(6) Uani 1 1 d .
H12 H 0.0783 0.6164 0.5487 0.028 Uiso 1 1 calc R
C13 C 0.01386(9) 0.59301(10) 0.58473(14) 0.0279(6) Uani 1 1 d .
H13 H 0.0121 0.6032 0.6352 0.033 Uiso 1 1 calc R
C14 C -0.01930(9) 0.56916(9) 0.54778(14) 0.0258(6) Uani 1 1 d .
H14 H -0.0485 0.5597 0.5678 0.031 Uiso 1 1 calc R
C15 C -0.00440(8) 0.56122(8) 0.47728(14) 0.0213(5) Uani 1 1 d .
H15 H -0.0210 0.5452 0.4392 0.026 Uiso 1 1 calc R
C21 C 0.09171(8) 0.70422(8) 0.32675(13) 0.0165(5) Uani 1 1 d .
C17 C 0.06453(8) 0.54320(8) 0.37054(12) 0.0173(5) Uani 1 1 d .
H17 H 0.0399 0.5244 0.3798 0.021 Uiso 1 1 calc R
C22 C 0.08926(8) 0.68341(8) 0.25883(13) 0.0178(5) Uani 1 1 d .
H22 H 0.1016 0.6537 0.2460 0.021 Uiso 1 1 calc R
C23 C 0.06648(8) 0.71286(9) 0.21251(14) 0.0227(5) Uani 1 1 d .
H23 H 0.0600 0.7074 0.1611 0.027 Uiso 1 1 calc R
C24 C 0.05488(8) 0.75166(9) 0.25132(14) 0.0220(5) Uani 1 1 d .
H24 H 0.0387 0.7780 0.2320 0.026 Uiso 1 1 calc R
C25 C 0.07029(8) 0.74665(8) 0.32209(13) 0.0183(5) Uani 1 1 d .
H25 H 0.0668 0.7686 0.3615 0.022 Uiso 1 1 calc R
C31 C 0.13019(8) 0.55412(8) 0.28773(12) 0.0159(5) Uani 1 1 d .
C27 C 0.12244(8) 0.71075(8) 0.43953(13) 0.0189(5) Uani 1 1 d .
H27 H 0.1156 0.7412 0.4327 0.023 Uiso 1 1 calc R
C32 C 0.09239(8) 0.53017(8) 0.31181(12) 0.0166(5) Uani 1 1 d .
C33 C 0.08201(8) 0.48797(8) 0.28273(13) 0.0198(5) Uani 1 1 d .
H33 H 0.0565 0.4727 0.2995 0.024 Uiso 1 1 calc R
C34 C 0.10767(9) 0.46862(8) 0.23106(13) 0.0217(5) Uani 1 1 d .
C35 C 0.14318(8) 0.49433(8) 0.20464(13) 0.0208(5) Uani 1 1 d .
H35 H 0.1600 0.4824 0.1665 0.025 Uiso 1 1 calc R
C36 C 0.15525(8) 0.53551(8) 0.23002(12) 0.0174(5) Uani 1 1 d .
C41 C 0.16086(8) 0.65763(8) 0.52448(13) 0.0179(5) Uani 1 1 d .
C42 C 0.14357(8) 0.70009(8) 0.50573(13) 0.0183(5) Uani 1 1 d .
C43 C 0.14926(8) 0.73685(8) 0.55148(13) 0.0205(5) Uani 1 1 d .
H43 H 0.1376 0.7648 0.5376 0.025 Uiso 1 1 calc R
C44 C 0.17100(9) 0.73350(8) 0.61497(13) 0.0216(5) Uani 1 1 d .
C45 C 0.18910(8) 0.69160(8) 0.63176(13) 0.0219(5) Uani 1 1 d .
H45 H 0.2052 0.6889 0.6749 0.026 Uiso 1 1 calc R
C46 C 0.18507(8) 0.65419(8) 0.58982(13) 0.0200(5) Uani 1 1 d .
C51 C 0.10109(10) 0.42092(9) 0.20454(14) 0.0270(6) Uani 1 1 d .
C68 C 0.16975(10) 0.57450(9) 0.62147(15) 0.0321(6) Uani 1 1 d .
H68A H 0.1540 0.5705 0.5764 0.048 Uiso 1 1 calc R
H68B H 0.1488 0.5842 0.6581 0.048 Uiso 1 1 calc R
H68C H 0.1833 0.5463 0.6359 0.048 Uiso 1 1 calc R
C67 C 0.23966(10) 0.59418(10) 0.55657(16) 0.0331(7) Uani 1 1 d .
H67A H 0.2245 0.5892 0.5112 0.050 Uiso 1 1 calc R
H67B H 0.2535 0.5665 0.5724 0.050 Uiso 1 1 calc R
H67C H 0.2626 0.6170 0.5504 0.050 Uiso 1 1 calc R
C66 C 0.23047(12) 0.61356(10) 0.68359(16) 0.0402(8) Uani 1 1 d .
H66A H 0.2440 0.5850 0.6955 0.060 Uiso 1 1 calc R
H66B H 0.2093 0.6219 0.7208 0.060 Uiso 1 1 calc R
H66C H 0.2536 0.6363 0.6800 0.060 Uiso 1 1 calc R
C65 C 0.20607(9) 0.60968(9) 0.61217(14) 0.0264(6) Uani 1 1 d .
C64 C 0.16336(13) 0.76196(11) 0.73895(16) 0.0422(8) Uani 1 1 d .
H64A H 0.1312 0.7573 0.7396 0.063 Uiso 1 1 calc R
H64B H 0.1710 0.7865 0.7709 0.063 Uiso 1 1 calc R
H64C H 0.1784 0.7349 0.7548 0.063 Uiso 1 1 calc R
C63 C 0.22835(12) 0.78362(12) 0.66555(19) 0.0463(8) Uani 1 1 d .
H63A H 0.2379 0.7925 0.6179 0.069 Uiso 1 1 calc R
H63B H 0.2448 0.7572 0.6804 0.069 Uiso 1 1 calc R
H63C H 0.2341 0.8078 0.6990 0.069 Uiso 1 1 calc R
C62 C 0.15509(14) 0.81442(11) 0.63748(18) 0.0497(9) Uani 1 1 d .
H62A H 0.1654 0.8209 0.5892 0.074 Uiso 1 1 calc R
H62B H 0.1621 0.8395 0.6687 0.074 Uiso 1 1 calc R
H62C H 0.1229 0.8096 0.6370 0.074 Uiso 1 1 calc R
C61 C 0.17796(10) 0.77312(9) 0.66456(14) 0.0279(6) Uani 1 1 d .
C58 C 0.21556(11) 0.53675(10) 0.13510(16) 0.0374(7) Uani 1 1 d .
H58A H 0.1925 0.5329 0.0989 0.056 Uiso 1 1 calc R
H58B H 0.2270 0.5076 0.1493 0.056 Uiso 1 1 calc R
H58C H 0.2398 0.5547 0.1157 0.056 Uiso 1 1 calc R
C57 C 0.23227(9) 0.56320(11) 0.25662(16) 0.0328(7) Uani 1 1 d .
H57A H 0.2575 0.5798 0.2375 0.049 Uiso 1 1 calc R
H57B H 0.2419 0.5332 0.2698 0.049 Uiso 1 1 calc R
H57C H 0.2207 0.5785 0.2987 0.049 Uiso 1 1 calc R
C56 C 0.18313(9) 0.60720(9) 0.17618(15) 0.0273(6) Uani 1 1 d .
H56A H 0.2091 0.6217 0.1552 0.041 Uiso 1 1 calc R
H56B H 0.1729 0.6243 0.2173 0.041 Uiso 1 1 calc R
H56C H 0.1593 0.6055 0.1408 0.041 Uiso 1 1 calc R
C55 C 0.19571(8) 0.56022(8) 0.20006(13) 0.0211(5) Uani 1 1 d .
C54 C 0.07001(10) 0.39470(10) 0.25315(16) 0.0345(7) Uani 1 1 d .
H54A H 0.0404 0.4082 0.2524 0.052 Uiso 1 1 calc R
H54B H 0.0816 0.3951 0.3018 0.052 Uiso 1 1 calc R
H54C H 0.0681 0.3640 0.2364 0.052 Uiso 1 1 calc R
C53 C 0.08263(13) 0.42056(10) 0.12892(17) 0.0426(8) Uani 1 1 d .
H53A H 0.1021 0.4379 0.0979 0.064 Uiso 1 1 calc R
H53B H 0.0528 0.4336 0.1288 0.064 Uiso 1 1 calc R
H53C H 0.0811 0.3899 0.1116 0.064 Uiso 1 1 calc R
C52 C 0.14606(11) 0.39698(9) 0.20313(17) 0.0353(7) Uani 1 1 d .
H52A H 0.1415 0.3656 0.1914 0.053 Uiso 1 1 calc R
H52B H 0.1602 0.3994 0.2499 0.053 Uiso 1 1 calc R
H52C H 0.1652 0.4107 0.1672 0.053 Uiso 1 1 calc R

loop_
_atom_site_aniso_label
_atom_site_aniso_U_11
_atom_site_aniso_U_22
_atom_site_aniso_U_33
_atom_site_aniso_U_23
_atom_site_aniso_U_13
_atom_site_aniso_U_12
Zn 0.01881(16) 0.01517(15) 0.01373(15) -0.00145(10) 0.00213(11) 0.00006(11)
Fe 0.01839(19) 0.01507(18) 0.01181(17) -0.00108(13) 0.00023(13) -0.00243(13)
O1 0.0240(9) 0.0175(9) 0.0181(9) -0.0034(7) 0.0063(7) -0.0025(7)
N2 0.0167(10) 0.0172(10) 0.0129(10) 0.0005(8) 0.0023(8) 0.0000(8)
O2 0.0261(9) 0.0168(9) 0.0180(8) -0.0034(7) -0.0018(7) 0.0025(7)
N1 0.0159(10) 0.0178(10) 0.0148(10) 0.0011(8) 0.0015(8) 0.0035(8)
C11 0.0195(12) 0.0174(12) 0.0172(12) 0.0034(10) 0.0024(10) 0.0045(10)
C12 0.0191(13) 0.0348(15) 0.0159(12) 0.0034(11) -0.0004(10) 0.0087(11)
C13 0.0267(14) 0.0415(16) 0.0155(13) 0.0066(12) 0.0038(11) 0.0141(12)
C14 0.0248(14) 0.0256(14) 0.0268(14) 0.0128(11) 0.0102(11) 0.0079(11)
C15 0.0204(13) 0.0167(12) 0.0267(13) 0.0051(10) 0.0063(11) 0.0035(10)
C21 0.0157(12) 0.0171(12) 0.0168(12) 0.0013(10) 0.0008(9) -0.0019(9)
C17 0.0159(12) 0.0187(12) 0.0173(12) 0.0042(10) -0.0011(10) 0.0009(9)
C22 0.0187(12) 0.0161(12) 0.0187(12) -0.0015(10) -0.0015(10) -0.0047(9)
C23 0.0237(13) 0.0240(13) 0.0203(13) 0.0004(10) -0.0070(10) -0.0044(10)
C24 0.0187(13) 0.0224(13) 0.0249(13) 0.0023(11) -0.0039(10) 0.0002(10)
C25 0.0167(12) 0.0183(12) 0.0199(12) 0.0003(10) 0.0031(10) -0.0003(10)
C31 0.0185(12) 0.0162(12) 0.0130(11) 0.0019(9) -0.0021(9) 0.0034(9)
C27 0.0215(13) 0.0166(12) 0.0186(12) -0.0004(10) 0.0007(10) 0.0022(10)
C32 0.0176(12) 0.0188(12) 0.0134(11) 0.0014(9) -0.0019(9) 0.0027(10)
C33 0.0220(13) 0.0212(13) 0.0161(12) 0.0017(10) -0.0027(10) -0.0029(10)
C34 0.0268(14) 0.0217(13) 0.0167(12) -0.0008(10) -0.0030(10) 0.0006(10)
C35 0.0240(13) 0.0239(13) 0.0146(12) -0.0004(10) 0.0019(10) 0.0040(10)
C36 0.0187(12) 0.0201(12) 0.0135(11) 0.0024(9) -0.0002(9) 0.0028(10)
C41 0.0176(12) 0.0189(12) 0.0171(12) -0.0010(10) 0.0040(10) -0.0001(10)
C42 0.0194(12) 0.0197(13) 0.0158(12) 0.0005(10) 0.0015(10) -0.0001(10)
C43 0.0265(13) 0.0159(12) 0.0191(12) 0.0003(10) -0.0015(10) 0.0025(10)
C44 0.0265(14) 0.0192(13) 0.0190(12) -0.0009(10) -0.0004(10) -0.0017(10)
C45 0.0234(13) 0.0255(14) 0.0169(12) 0.0014(10) -0.0032(10) -0.0005(10)
C46 0.0209(13) 0.0211(13) 0.0180(12) 0.0011(10) 0.0005(10) 0.0031(10)
C51 0.0365(16) 0.0226(14) 0.0220(13) -0.0029(11) -0.0013(12) -0.0018(11)
C68 0.0454(18) 0.0231(14) 0.0277(14) 0.0042(12) 0.0020(13) 0.0053(12)
C67 0.0311(16) 0.0309(16) 0.0372(16) -0.0033(13) -0.0048(13) 0.0109(12)
C66 0.056(2) 0.0318(16) 0.0325(16) -0.0014(13) -0.0191(15) 0.0165(15)
C65 0.0317(15) 0.0231(14) 0.0243(14) -0.0016(11) -0.0071(12) 0.0090(11)
C64 0.067(2) 0.0330(17) 0.0271(16) -0.0099(13) 0.0049(15) -0.0061(15)
C63 0.053(2) 0.0445(19) 0.0414(18) -0.0073(15) -0.0034(16) -0.0196(16)
C62 0.078(3) 0.0319(17) 0.0394(19) -0.0137(14) -0.0244(18) 0.0106(17)
C61 0.0443(17) 0.0188(13) 0.0206(13) -0.0021(11) -0.0100(12) -0.0011(12)
C58 0.0432(18) 0.0331(16) 0.0357(17) -0.0067(13) 0.0243(14) -0.0052(14)
C57 0.0199(14) 0.0445(18) 0.0340(16) 0.0058(13) 0.0022(12) -0.0014(12)
C56 0.0264(14) 0.0267(14) 0.0287(14) 0.0094(12) 0.0080(12) 0.0005(11)
C55 0.0212(13) 0.0225(13) 0.0195(12) -0.0002(10) 0.0051(10) 0.0022(10)
C54 0.0404(17) 0.0254(15) 0.0378(17) -0.0037(13) -0.0007(14) -0.0052(13)
C53 0.069(2) 0.0290(16) 0.0302(16) -0.0075(13) -0.0162(16) -0.0008(15)
C52 0.0483(19) 0.0202(14) 0.0376(16) -0.0009(12) 0.0050(14) 0.0028(13)

loop_
_atom_type_symbol
_atom_type_description
_atom_type_scat_dispersion_real
_atom_type_scat_dispersion_imag
_atom_type_scat_source
C C 0.0033 0.0016 'International Tables Vol C Tables 4.2.6.8 and 6.1.1.4'
H H 0.0000 0.0000 'International Tables Vol C Tables 4.2.6.8 and 6.1.1.4'
N N 0.0061 0.0033 'International Tables Vol C Tables 4.2.6.8 and 6.1.1.4'
O O 0.0106 0.0060 'International Tables Vol C Tables 4.2.6.8 and 6.1.1.4'
Fe Fe 0.3463 0.8444 'International Tables Vol C Tables 4.2.6.8 and 6.1.1.4'
Zn Zn 0.2839 1.4301 'International Tables Vol C Tables 4.2.6.8 and 6.1.1.4'

loop_
_geom_angle_atom_site_label_1
_geom_angle_atom_site_label_2
_geom_angle_atom_site_label_3
_geom_angle
_geom_angle_site_symmetry_1
_geom_angle_site_symmetry_3
O1 Zn O2 120.19(7) . .
O1 Zn N1 96.37(8) . .
O2 Zn N1 111.78(8) . .
O1 Zn N2 112.20(7) . .
O2 Zn N2 95.87(7) . .
N1 Zn N2 122.32(8) . .
C24 Fe C14 151.91(11) . 16_666
C24 Fe C13 117.96(11) . 16_666
C14 Fe C13 40.52(12) 16_666 16_666
C24 Fe C25 40.68(10) . .
C14 Fe C25 165.52(11) 16_666 .
C13 Fe C25 153.40(11) 16_666 .
C24 Fe C23 40.77(10) . .
C14 Fe C23 117.47(11) 16_666 .
C13 Fe C23 105.54(11) 16_666 .
C25 Fe C23 68.56(10) . .
C24 Fe C21 68.56(10) . .
C14 Fe C21 126.69(11) 16_666 .
C13 Fe C21 162.79(10) 16_666 .
C25 Fe C21 41.09(10) . .
C23 Fe C21 68.25(10) . .
C24 Fe C12 107.22(11) . 16_666
C14 Fe C12 68.53(11) 16_666 16_666
C13 Fe C12 40.85(10) 16_666 16_666
C25 Fe C12 120.06(10) . 16_666
C23 Fe C12 125.11(11) . 16_666
C21 Fe C12 155.70(10) . 16_666
C24 Fe C15 165.97(10) . 16_666
C14 Fe C15 40.62(10) 16_666 16_666
C13 Fe C15 68.51(11) 16_666 16_666
C25 Fe C15 128.59(10) . 16_666
C23 Fe C15 152.52(10) . 16_666
C21 Fe C15 109.12(10) . 16_666
C12 Fe C15 68.86(11) 16_666 16_666
C24 Fe C22 68.59(10) . .
C14 Fe C22 106.50(10) 16_666 .
C13 Fe C22 124.39(10) 16_666 .
C25 Fe C22 68.88(10) . .
C23 Fe C22 40.53(10) . .
C21 Fe C22 40.67(9) . .
C12 Fe C22 162.10(10) 16_666 .
C15 Fe C22 119.33(10) 16_666 .
C24 Fe C11 127.89(10) . 16_666
C14 Fe C11 67.99(10) 16_666 16_666
C13 Fe C11 68.20(10) 16_666 16_666
C25 Fe C11 110.05(10) . 16_666
C23 Fe C11 164.06(10) . 16_666
C21 Fe C11 121.89(10) . 16_666
C12 Fe C11 40.74(10) 16_666 16_666
C15 Fe C11 40.60(10) 16_666 16_666
C22 Fe C11 155.05(10) . 16_666
C31 O1 Zn 127.04(15) . .
C27 N2 C21 117.5(2) . .
C27 N2 Zn 118.95(16) . .
C21 N2 Zn 123.43(15) . .
C41 O2 Zn 126.61(16) . .
C17 N1 C11 117.0(2) . .
C17 N1 Zn 119.66(16) . .
C11 N1 Zn 122.92(16) . .
N1 C11 C15 128.0(2) . .
N1 C11 C12 123.4(2) . .
C15 C11 C12 108.4(2) . .
N1 C11 Fe 130.63(16) . 11_566
C15 C11 Fe 69.35(14) . 11_566
C12 C11 Fe 69.12(14) . 11_566
C13 C12 C11 107.2(2) . .
C13 C12 Fe 69.36(14) . 11_566
C11 C12 Fe 70.14(14) . 11_566
C13 C12 H12 126.4 . .
C11 C12 H12 126.4 . .
Fe C12 H12 126.4 11_566 .
C14 C13 C12 108.3(2) . .
C14 C13 Fe 69.72(14) . 11_566
C12 C13 Fe 69.79(14) . 11_566
C14 C13 H13 125.9 . .
C12 C13 H13 125.9 . .
Fe C13 H13 125.9 11_566 .
C13 C14 C15 108.8(2) . .
C13 C14 Fe 69.76(15) . 11_566
C15 C14 Fe 70.08(14) . 11_566
C13 C14 H14 125.6 . .
C15 C14 H14 125.6 . .
Fe C14 H14 125.6 11_566 .
C14 C15 C11 107.3(2) . .
C14 C15 Fe 69.30(15) . 11_566
C11 C15 Fe 70.06(14) . 11_566
C14 C15 H15 126.3 . .
C11 C15 H15 126.3 . .
Fe C15 H15 126.3 11_566 .
N2 C21 C22 124.3(2) . .
N2 C21 C25 127.4(2) . .
C22 C21 C25 108.3(2) . .
N2 C21 Fe 127.45(16) . .
C22 C21 Fe 70.08(13) . .
C25 C21 Fe 69.35(13) . .
N1 C17 C32 128.6(2) . .
N1 C17 H17 115.7 . .
C32 C17 H17 115.7 . .
C23 C22 C21 107.5(2) . .
C23 C22 Fe 69.30(14) . .
C21 C22 Fe 69.25(13) . .
C23 C22 H22 126.3 . .
C21 C22 H22 126.3 . .
Fe C22 H22 126.3 . .
C22 C23 C24 108.5(2) . .
C22 C23 Fe 70.17(14) . .
C24 C23 Fe 69.34(14) . .
C22 C23 H23 125.8 . .
C24 C23 H23 125.8 . .
Fe C23 H23 125.8 . .
C25 C24 C23 108.3(2) . .
C25 C24 Fe 69.86(14) . .
C23 C24 Fe 69.90(14) . .
C25 C24 H24 125.8 . .
C23 C24 H24 125.8 . .
Fe C24 H24 125.8 . .
C24 C25 C21 107.4(2) . .
C24 C25 Fe 69.46(14) . .
C21 C25 Fe 69.56(13) . .
C24 C25 H25 126.3 . .
C21 C25 H25 126.3 . .
Fe C25 H25 126.3 . .
O1 C31 C32 122.9(2) . .
O1 C31 C36 119.5(2) . .
C32 C31 C36 117.6(2) . .
N2 C27 C42 129.1(2) . .
N2 C27 H27 115.5 . .
C42 C27 H27 115.5 . .
C33 C32 C31 120.5(2) . .
C33 C32 C17 114.3(2) . .
C31 C32 C17 124.9(2) . .
C34 C33 C32 122.0(2) . .
C34 C33 H33 119.0 . .
C32 C33 H33 119.0 . .
C33 C34 C35 116.3(2) . .
C33 C34 C51 123.8(2) . .
C35 C34 C51 119.8(2) . .
C36 C35 C34 124.9(2) . .
C36 C35 H35 117.6 . .
C34 C35 H35 117.6 . .
C35 C36 C31 118.3(2) . .
C35 C36 C55 121.2(2) . .
C31 C36 C55 120.4(2) . .
O2 C41 C42 122.2(2) . .
O2 C41 C46 120.2(2) . .
C42 C41 C46 117.6(2) . .
C43 C42 C41 120.5(2) . .
C43 C42 C27 114.0(2) . .
C41 C42 C27 125.3(2) . .
C44 C43 C42 122.2(2) . .
C44 C43 H43 118.9 . .
C42 C43 H43 118.9 . .
C43 C44 C45 116.6(2) . .
C43 C44 C61 122.8(2) . .
C45 C44 C61 120.6(2) . .
C46 C45 C44 124.6(2) . .
C46 C45 H45 117.7 . .
C44 C45 H45 117.7 . .
C45 C46 C41 118.4(2) . .
C45 C46 C65 121.2(2) . .
C41 C46 C65 120.4(2) . .
C53 C51 C54 109.3(2) . .
C53 C51 C34 110.9(2) . .
C54 C51 C34 111.6(2) . .
C53 C51 C52 107.6(2) . .
C54 C51 C52 107.9(2) . .
C34 C51 C52 109.4(2) . .
C65 C68 H68A 109.5 . .
C65 C68 H68B 109.5 . .
H68A C68 H68B 109.5 . .
C65 C68 H68C 109.5 . .
H68A C68 H68C 109.5 . .
H68B C68 H68C 109.5 . .
C65 C67 H67A 109.5 . .
C65 C67 H67B 109.5 . .
H67A C67 H67B 109.5 . .
C65 C67 H67C 109.5 . .
H67A C67 H67C 109.5 . .
H67B C67 H67C 109.5 . .
C65 C66 H66A 109.5 . .
C65 C66 H66B 109.5 . .
H66A C66 H66B 109.5 . .
C65 C66 H66C 109.5 . .
H66A C66 H66C 109.5 . .
H66B C66 H66C 109.5 . .
C67 C65 C68 109.8(2) . .
C67 C65 C66 107.8(2) . .
C68 C65 C66 107.1(2) . .
C67 C65 C46 110.5(2) . .
C68 C65 C46 109.8(2) . .
C66 C65 C46 111.6(2) . .
C61 C64 H64A 109.5 . .
C61 C64 H64B 109.5 . .
H64A C64 H64B 109.5 . .
C61 C64 H64C 109.5 . .
H64A C64 H64C 109.5 . .
H64B C64 H64C 109.5 . .
C61 C63 H63A 109.5 . .
C61 C63 H63B 109.5 . .
H63A C63 H63B 109.5 . .
C61 C63 H63C 109.5 . .
H63A C63 H63C 109.5 . .
H63B C63 H63C 109.5 . .
C61 C62 H62A 109.5 . .
C61 C62 H62B 109.5 . .
H62A C62 H62B 109.5 . .
C61 C62 H62C 109.5 . .
H62A C62 H62C 109.5 . .
H62B C62 H62C 109.5 . .
C64 C61 C62 111.4(3) . .
C64 C61 C44 110.7(2) . .
C62 C61 C44 112.0(2) . .
C64 C61 C63 108.7(3) . .
C62 C61 C63 106.4(3) . .
C44 C61 C63 107.5(2) . .
C55 C58 H58A 109.5 . .
C55 C58 H58B 109.5 . .
H58A C58 H58B 109.5 . .
C55 C58 H58C 109.5 . .
H58A C58 H58C 109.5 . .
H58B C58 H58C 109.5 . .
C55 C57 H57A 109.5 . .
C55 C57 H57B 109.5 . .
H57A C57 H57B 109.5 . .
C55 C57 H57C 109.5 . .
H57A C57 H57C 109.5 . .
H57B C57 H57C 109.5 . .
C55 C56 H56A 109.5 . .
C55 C56 H56B 109.5 . .
H56A C56 H56B 109.5 . .
C55 C56 H56C 109.5 . .
H56A C56 H56C 109.5 . .
H56B C56 H56C 109.5 . .
C56 C55 C58 106.8(2) . .
C56 C55 C57 109.1(2) . .
C58 C55 C57 107.5(2) . .
C56 C55 C36 111.0(2) . .
C58 C55 C36 112.3(2) . .
C57 C55 C36 110.1(2) . .
C51 C54 H54A 109.5 . .
C51 C54 H54B 109.5 . .
H54A C54 H54B 109.5 . .
C51 C54 H54C 109.5 . .
H54A C54 H54C 109.5 . .
H54B C54 H54C 109.5 . .
C51 C53 H53A 109.5 . .
C51 C53 H53B 109.5 . .
H53A C53 H53B 109.5 . .
C51 C53 H53C 109.5 . .
H53A C53 H53C 109.5 . .
H53B C53 H53C 109.5 . .
C51 C52 H52A 109.5 . .
C51 C52 H52B 109.5 . .
H52A C52 H52B 109.5 . .
C51 C52 H52C 109.5 . .
H52A C52 H52C 109.5 . .
H52B C52 H52C 109.5 . .

loop_
_geom_bond_atom_site_label_1
_geom_bond_atom_site_label_2
_geom_bond_distance
_geom_bond_site_symmetry_2
Zn O1 1.9063(16) .
Zn O2 1.9241(17) .
Zn N1 2.000(2) .
Zn N2 2.009(2) .
Fe C24 2.038(3) .
Fe C14 2.042(3) 16_666
Fe C13 2.042(3) 16_666
Fe C25 2.043(2) .
Fe C23 2.046(2) .
Fe C21 2.046(2) .
Fe C12 2.048(2) 16_666
Fe C15 2.052(3) 16_666
Fe C22 2.057(2) .
Fe C11 2.061(2) 16_666
O1 C31 1.307(3) .
N2 C27 1.295(3) .
N2 C21 1.422(3) .
O2 C41 1.308(3) .
N1 C17 1.303(3) .
N1 C11 1.425(3) .
C11 C15 1.427(4) .
C11 C12 1.430(4) .
C11 Fe 2.061(2) 11_566
C12 C13 1.427(4) .
C12 Fe 2.048(2) 11_566
C12 H12 1.0000 .
C13 C14 1.414(4) .
C13 Fe 2.042(3) 11_566
C13 H13 1.0000 .
C14 C15 1.421(4) .
C14 Fe 2.042(3) 11_566
C14 H14 1.0000 .
C15 Fe 2.052(3) 11_566
C15 H15 1.0000 .
C21 C22 1.426(3) .
C21 C25 1.435(3) .
C17 C32 1.443(3) .
C17 H17 0.9500 .
C22 C23 1.421(4) .
C22 H22 1.0000 .
C23 C24 1.422(4) .
C23 H23 1.0000 .
C24 C25 1.419(4) .
C24 H24 1.0000 .
C25 H25 1.0000 .
C31 C32 1.423(3) .
C31 C36 1.437(3) .
C27 C42 1.436(3) .
C27 H27 0.9500 .
C32 C33 1.419(3) .
C33 C34 1.373(4) .
C33 H33 0.9500 .
C34 C35 1.412(4) .
C34 C51 1.535(4) .
C35 C36 1.379(4) .
C35 H35 0.9500 .
C36 C55 1.536(3) .
C41 C42 1.426(3) .
C41 C46 1.434(3) .
C42 C43 1.413(3) .
C43 C44 1.366(4) .
C43 H43 0.9500 .
C44 C45 1.412(4) .
C44 C61 1.530(3) .
C45 C46 1.382(4) .
C45 H45 0.9500 .
C46 C65 1.542(3) .
C51 C53 1.528(4) .
C51 C54 1.529(4) .
C51 C52 1.536(4) .
C68 C65 1.534(4) .
C68 H68A 0.9800 .
C68 H68B 0.9800 .
C68 H68C 0.9800 .
C67 C65 1.529(4) .
C67 H67A 0.9800 .
C67 H67B 0.9800 .
C67 H67C 0.9800 .
C66 C65 1.537(4) .
C66 H66A 0.9800 .
C66 H66B 0.9800 .
C66 H66C 0.9800 .
C64 C61 1.506(4) .
C64 H64A 0.9800 .
C64 H64B 0.9800 .
C64 H64C 0.9800 .
C63 C61 1.551(4) .
C63 H63A 0.9800 .
C63 H63B 0.9800 .
C63 H63C 0.9800 .
C62 C61 1.511(4) .
C62 H62A 0.9800 .
C62 H62B 0.9800 .
C62 H62C 0.9800 .
C58 C55 1.534(4) .
C58 H58A 0.9800 .
C58 H58B 0.9800 .
C58 H58C 0.9800 .
C57 C55 1.535(4) .
C57 H57A 0.9800 .
C57 H57B 0.9800 .
C57 H57C 0.9800 .
C56 C55 1.533(4) .
C56 H56A 0.9800 .
C56 H56B 0.9800 .
C56 H56C 0.9800 .
C54 H54A 0.9800 .
C54 H54B 0.9800 .
C54 H54C 0.9800 .
C53 H53A 0.9800 .
C53 H53B 0.9800 .
C53 H53C 0.9800 .
C52 H52A 0.9800 .
C52 H52B 0.9800 .
C52 H52C 0.9800 .

loop_
_platon_squeeze_void_nr
_platon_squeeze_void_average_x
_platon_squeeze_void_average_y
_platon_squeeze_void_average_z
_platon_squeeze_void_volume
_platon_squeeze_void_count_electrons
_platon_squeeze_void_content
1 -0.000 0.250 0.125 942 258 ' '
2 -0.000 0.750 0.875 942 258 ' '
3 0.500 0.250 0.375 942 258 ' '
4 0.500 0.750 0.625 942 258 ' '
